data_4350603
loop_
_publ_author_name
'Thoi, Van S.'
'Stork, Jay R.'
'Magde, Douglas'
'Cohen, Seth M.'

_publ_section_title
;
 Luminescent dipyrrinato complexes of trivalent group 13 metal ions.
;
_journal_issue 26
_journal_name_full 'Inorganic chemistry'
_journal_page_first 10688
_journal_page_last 10697
_journal_paper_doi 10.1021/ic061581h
_journal_volume 45
_journal_year 2006
_chemical_formula_moiety 'C54 H51 Ga N6, C H Cl3'
_chemical_formula_sum 'C55 H52 Cl3 Ga N6'
_chemical_formula_weight 973.10
_chemical_name_common Ga(C~18~H~17~N~2~)~3~^.^CDCl~3~
_space_group_IT_number 165
_space_group_name_Hall '-P 3 2"c'
_space_group_name_H-M_alt 'P -3 c 1'
_symmetry_cell_setting trigonal
_symmetry_space_group_name_H-M 'P -3 c 1'
_atom_sites_solution_hydrogens geom
_atom_sites_solution_primary direct
_atom_sites_solution_secondary difmap
_audit_creation_method SHELXL-97
_cell_angle_alpha 90.00
_cell_angle_beta 90.00
_cell_angle_gamma 120.00
_cell_formula_units_Z 6
_cell_length_a 23.338(3)
_cell_length_b 23.338(3)
_cell_length_c 15.406(4)
_cell_measurement_reflns_used 1022
_cell_measurement_temperature 100(2)
_cell_measurement_theta_max 27.7
_cell_measurement_theta_min 3.76
_cell_volume 7267(2)
_computing_cell_refinement SMART
_computing_data_collection 'SMART 5.054 (Bruker, 2003)'
_computing_data_reduction 'SAINT 6.45A (Bruker, 2003)'
_computing_molecular_graphics 'SHELXTL 5.1 (Sheldrick, 1994)'
_computing_publication_material SHELXL97
_computing_structure_refinement 'SHELXL97 (Sheldrick, 1997)'
_computing_structure_solution 'SHELXS97 (Sheldrick, 1990)'
_diffrn_ambient_temperature 100(2)
_diffrn_detector_area_resol_mean 8.3
_diffrn_measured_fraction_theta_full 0.998
_diffrn_measured_fraction_theta_max 0.998
_diffrn_measurement_device_type 'Bruker APEX'
_diffrn_measurement_method \w
_diffrn_radiation_monochromator graphite
_diffrn_radiation_source 'fine-focus sealed tube'
_diffrn_radiation_type MoK\a
_diffrn_radiation_wavelength 0.71073
_diffrn_reflns_av_R_equivalents 0.0344
_diffrn_reflns_av_sigmaI/netI 0.0171
_diffrn_reflns_limit_h_max 25
_diffrn_reflns_limit_h_min -25
_diffrn_reflns_limit_k_max 29
_diffrn_reflns_limit_k_min -29
_diffrn_reflns_limit_l_max 19
_diffrn_reflns_limit_l_min -19
_diffrn_reflns_number 59678
_diffrn_reflns_theta_full 26.37
_diffrn_reflns_theta_max 26.37
_diffrn_reflns_theta_min 1.32
_diffrn_standards_number 0
_exptl_absorpt_coefficient_mu 0.777
_exptl_absorpt_correction_T_max 0.9263
_exptl_absorpt_correction_T_min 0.7360
_exptl_absorpt_correction_type multi-scan
_exptl_absorpt_process_details 'SADABS 2.10 (Sheldrick, 2004)'
_exptl_crystal_colour orange
_exptl_crystal_density_diffrn 1.334
_exptl_crystal_density_method 'not measured'
_exptl_crystal_description needle
_exptl_crystal_F_000 3036
_exptl_crystal_size_max 0.42
_exptl_crystal_size_mid 0.15
_exptl_crystal_size_min 0.10
_refine_diff_density_max 0.510
_refine_diff_density_min -0.586
_refine_diff_density_rms 0.053
_refine_ls_extinction_method none
_refine_ls_goodness_of_fit_ref 1.046
_refine_ls_hydrogen_treatment constr
_refine_ls_matrix_type full
_refine_ls_number_parameters 316
_refine_ls_number_reflns 4948
_refine_ls_number_restraints 6
_refine_ls_restrained_S_all 1.060
_refine_ls_R_factor_all 0.0532
_refine_ls_R_factor_gt 0.0448
_refine_ls_shift/su_max 0.000
_refine_ls_shift/su_mean 0.000
_refine_ls_structure_factor_coef Fsqd
_refine_ls_weighting_details 'calc w=1/[\s^2^(Fo^2^)+(0.0477P)^2^+7.9198P] where P=(Fo^2^+2Fc^2^)/3'
_refine_ls_weighting_scheme calc
_refine_ls_wR_factor_gt 0.1089
_refine_ls_wR_factor_ref 0.1152
_reflns_number_gt 4288
_reflns_number_total 4948
_reflns_threshold_expression I>2\s(I)
_cod_data_source_file ic061581hsi20060821_032126.cif
_cod_data_source_block '[Ga(mesdpm)3]'
_cod_database_code 4350603

loop_
_symmetry_equiv_pos_as_xyz
'x, y, z'
'-y, x-y, z'
'-x+y, -x, z'
'y, x, -z+1/2'
'x-y, -y, -z+1/2'
'-x, -x+y, -z+1/2'
'-x, -y, -z'
'y, -x+y, -z'
'x-y, x, -z'
'-y, -x, z-1/2'
'-x+y, y, z-1/2'
'x, x-y, z-1/2'

loop_
_atom_site_label
_atom_site_type_symbol
_atom_site_fract_x
_atom_site_fract_y
_atom_site_fract_z
_atom_site_U_iso_or_equiv
_atom_site_adp_type
_atom_site_occupancy
_atom_site_symmetry_multiplicity
_atom_site_calc_flag
_atom_site_refinement_flags
_atom_site_disorder_assembly
_atom_site_disorder_group
Ga1 Ga 0.0000 0.0000 0.2500 0.03131(16) Uani 1 6 d S . .
C1 C 0.01337(14) 0.09566(14) 0.10650(16) 0.0358(6) Uani 1 1 d . . .
H1 H -0.0296 0.0653 0.0854 0.043 Uiso 1 1 calc R . .
C2 C 0.05465(14) 0.15816(14) 0.07023(17) 0.0377(6) Uani 1 1 d . . .
H2 H 0.0451 0.1772 0.0218 0.045 Uiso 1 1 calc R . .
C3 C 0.11159(14) 0.18645(14) 0.11854(16) 0.0355(6) Uani 1 1 d . . .
H3 H 0.1493 0.2289 0.1096 0.043 Uiso 1 1 calc R . .
C4 C 0.10368(12) 0.14033(12) 0.18458(16) 0.0306(5) Uani 1 1 d . . .
C5 C 0.14898(16) 0.14898(16) 0.2500 0.0322(7) Uani 1 2 d S . .
C6 C 0.21326(16) 0.21326(16) 0.2500 0.0401(9) Uani 1 2 d S . .
C7 C 0.21612(18) 0.26984(15) 0.2852(2) 0.0515(8) Uani 1 1 d . . .
C8 C 0.2769(2) 0.32908(18) 0.2830(2) 0.0785(14) Uani 1 1 d . . .
H8 H 0.2789 0.3679 0.3055 0.094 Uiso 1 1 calc R . .
C9 C 0.3337(2) 0.3337(2) 0.2500 0.094(3) Uani 1 2 d S . .
C10 C 0.1557(2) 0.26748(19) 0.3251(3) 0.0667(10) Uani 1 1 d . . .
H10A H 0.1686 0.3098 0.3534 0.100 Uiso 1 1 calc R . .
H10B H 0.1362 0.2318 0.3681 0.100 Uiso 1 1 calc R . .
H10C H 0.1232 0.2593 0.2795 0.100 Uiso 1 1 calc R . .
C11 C 0.3982(2) 0.3982(2) 0.2500 0.152(5) Uani 1 2 d S . .
H11A H 0.4126 0.4119 0.1900 0.228 Uiso 0.50 1 calc PR . .
H11B H 0.4318 0.3926 0.2808 0.228 Uiso 0.50 1 calc PR . .
H11C H 0.3923 0.4322 0.2792 0.228 Uiso 0.50 1 calc PR . .
N1 N 0.04170(11) 0.08381(10) 0.17459(13) 0.0319(4) Uani 1 1 d . . .
Ga2 Ga 0.6667 0.3333 0.00612(3) 0.02685(13) Uani 1 3 d S . .
C12 C 0.58196(13) 0.34238(14) -0.13708(16) 0.0354(6) Uani 1 1 d . . .
H12 H 0.5718 0.3003 -0.1590 0.043 Uiso 1 1 calc R . .
C13 C 0.55693(14) 0.38134(15) -0.17191(17) 0.0416(6) Uani 1 1 d . . .
H13 H 0.5279 0.3706 -0.2201 0.050 Uiso 1 1 calc R . .
C14 C 0.58255(15) 0.43754(16) -0.12289(16) 0.0411(7) Uani 1 1 d . . .
H14 H 0.5747 0.4734 -0.1305 0.049 Uiso 1 1 calc R . .
C15 C 0.62355(13) 0.43226(13) -0.05793(16) 0.0335(5) Uani 1 1 d . . .
C16 C 0.65916(13) 0.47848(13) 0.00666(16) 0.0335(5) Uani 1 1 d . . .
C17 C 0.69932(13) 0.47279(12) 0.06983(15) 0.0308(5) Uani 1 1 d . . .
C18 C 0.73903(14) 0.52122(13) 0.13326(16) 0.0363(6) Uani 1 1 d . . .
H18 H 0.7431 0.5635 0.1409 0.044 Uiso 1 1 calc R . .
C19 C 0.77009(14) 0.49503(13) 0.18104(16) 0.0353(6) Uani 1 1 d . . .
H19 H 0.8001 0.5158 0.2277 0.042 Uiso 1 1 calc R . .
C20 C 0.74874(12) 0.43135(13) 0.14734(15) 0.0306(5) Uani 1 1 d . . .
H20 H 0.7624 0.4020 0.1690 0.037 Uiso 1 1 calc R . .
C21 C 0.65260(15) 0.53943(15) 0.00950(17) 0.0407(6) Uani 1 1 d . . .
C22 C 0.59899(19) 0.53667(18) 0.05377(19) 0.0524(8) Uani 1 1 d . . .
C23 C 0.5920(2) 0.5928(2) 0.0525(2) 0.0686(11) Uani 1 1 d . . .
H23 H 0.5555 0.5912 0.0820 0.082 Uiso 1 1 calc R . .
C24 C 0.6359(3) 0.6503(2) 0.0101(2) 0.0735(13) Uani 1 1 d . . .
C25 C 0.6892(2) 0.65208(18) -0.0311(2) 0.0602(10) Uani 1 1 d . . .
H25 H 0.7206 0.6917 -0.0592 0.072 Uiso 1 1 calc R . .
C26 C 0.69833(17) 0.59744(15) -0.03285(18) 0.0443(7) Uani 1 1 d . . .
C27 C 0.54945(19) 0.4755(2) 0.1018(2) 0.0619(10) Uani 1 1 d . . .
H27A H 0.5309 0.4376 0.0622 0.093 Uiso 1 1 calc R . .
H27B H 0.5138 0.4821 0.1241 0.093 Uiso 1 1 calc R . .
H27C H 0.5714 0.4672 0.1503 0.093 Uiso 1 1 calc R . .
C28 C 0.6251(3) 0.7090(3) 0.0092(3) 0.110(2) Uani 1 1 d . . .
H28A H 0.5963 0.7048 -0.0396 0.165 Uiso 1 1 calc R . .
H28B H 0.6678 0.7498 0.0027 0.165 Uiso 1 1 calc R . .
H28C H 0.6044 0.7105 0.0637 0.165 Uiso 1 1 calc R . .
C29 C 0.75702(16) 0.60229(15) -0.0802(2) 0.0479(7) Uani 1 1 d . . .
H29A H 0.7742 0.6394 -0.1212 0.072 Uiso 1 1 calc R . .
H29B H 0.7435 0.5611 -0.1121 0.072 Uiso 1 1 calc R . .
H29C H 0.7916 0.6096 -0.0383 0.072 Uiso 1 1 calc R . .
N2 N 0.62180(11) 0.37220(11) -0.06928(13) 0.0317(4) Uani 1 1 d . . .
N3 N 0.70670(10) 0.41748(10) 0.08094(12) 0.0278(4) Uani 1 1 d . . .
C30 C 0.7031(4) 0.6984(6) 0.2245(6) 0.118(5) Uani 0.50 1 d PD A -1
D30 H 0.7230 0.7127 0.1654 0.142 Uiso 0.50 1 calc PR A -1
Cl1 Cl 0.6916(2) 0.62502(19) 0.2460(2) 0.0827(13) Uani 0.50 1 d PD A -1
Cl2 Cl 0.76576(12) 0.75562(15) 0.3123(2) 0.1264(13) Uani 0.50 1 d PD A -1
Cl3 Cl 0.6404(2) 0.7138(3) 0.2366(3) 0.1177(18) Uani 0.50 1 d PD A -1

loop_
_atom_site_aniso_label
_atom_site_aniso_U_11
_atom_site_aniso_U_22
_atom_site_aniso_U_33
_atom_site_aniso_U_23
_atom_site_aniso_U_13
_atom_site_aniso_U_12
Ga1 0.0346(2) 0.0346(2) 0.0246(3) 0.000 0.000 0.01732(11)
C1 0.0379(14) 0.0430(15) 0.0295(13) -0.0004(11) -0.0039(11) 0.0224(12)
C2 0.0474(16) 0.0426(15) 0.0312(13) 0.0029(11) -0.0040(11) 0.0286(13)
C3 0.0426(15) 0.0342(14) 0.0360(14) 0.0029(11) -0.0002(11) 0.0239(12)
C4 0.0346(13) 0.0324(13) 0.0316(13) 0.0002(10) 0.0007(10) 0.0219(11)
C5 0.0345(14) 0.0345(14) 0.0342(18) -0.0002(7) 0.0002(7) 0.0220(16)
C6 0.0368(14) 0.0368(14) 0.045(2) 0.0097(9) -0.0097(9) 0.0169(17)
C7 0.067(2) 0.0361(15) 0.0477(17) 0.0032(13) -0.0213(15) 0.0228(15)
C8 0.105(3) 0.0362(18) 0.058(2) 0.0091(16) -0.039(2) 0.008(2)
C9 0.073(2) 0.073(2) 0.065(4) 0.032(2) -0.032(2) -0.017(3)
C10 0.100(3) 0.058(2) 0.064(2) -0.0152(18) -0.019(2) 0.056(2)
C11 0.103(4) 0.103(4) 0.114(6) 0.049(4) -0.049(4) -0.050(5)
N1 0.0350(11) 0.0352(11) 0.0272(10) 0.0004(9) -0.0013(9) 0.0189(10)
Ga2 0.02966(16) 0.02966(16) 0.0212(2) 0.000 0.000 0.01483(8)
C12 0.0371(14) 0.0412(15) 0.0266(12) -0.0011(11) -0.0019(10) 0.0185(12)
C13 0.0417(15) 0.0576(18) 0.0300(13) 0.0004(12) -0.0061(11) 0.0283(14)
C14 0.0503(17) 0.0555(18) 0.0298(13) 0.0026(12) -0.0023(11) 0.0357(15)
C15 0.0377(14) 0.0435(15) 0.0265(12) 0.0039(11) 0.0014(10) 0.0256(12)
C16 0.0402(14) 0.0391(14) 0.0268(12) 0.0047(10) 0.0041(10) 0.0241(12)
C17 0.0351(13) 0.0339(13) 0.0251(12) 0.0006(10) 0.0021(10) 0.0184(11)
C18 0.0461(15) 0.0348(14) 0.0300(13) -0.0036(11) 0.0000(11) 0.0218(12)
C19 0.0394(14) 0.0367(14) 0.0260(12) -0.0044(10) -0.0020(10) 0.0162(12)
C20 0.0320(13) 0.0353(13) 0.0243(11) 0.0007(10) -0.0006(10) 0.0166(11)
C21 0.0598(18) 0.0523(17) 0.0271(13) -0.0018(12) -0.0050(12) 0.0408(15)
C22 0.081(2) 0.075(2) 0.0309(14) 0.0029(14) 0.0023(14) 0.061(2)
C23 0.114(3) 0.106(3) 0.0371(17) 0.0052(18) 0.0074(18) 0.094(3)
C24 0.147(4) 0.086(3) 0.0375(17) 0.0098(17) 0.007(2) 0.096(3)
C25 0.107(3) 0.059(2) 0.0377(16) 0.0004(14) -0.0065(17) 0.059(2)
C26 0.066(2) 0.0457(16) 0.0323(14) -0.0006(12) -0.0083(13) 0.0365(15)
C27 0.080(3) 0.092(3) 0.0427(17) 0.0123(17) 0.0140(17) 0.064(2)
C28 0.230(7) 0.134(4) 0.055(2) 0.025(3) 0.032(3) 0.158(5)
C29 0.0540(18) 0.0422(16) 0.0485(17) 0.0044(13) -0.0059(14) 0.0247(14)
N2 0.0345(11) 0.0372(12) 0.0240(10) 0.0007(8) -0.0001(8) 0.0185(10)
N3 0.0310(10) 0.0313(10) 0.0226(9) 0.0015(8) 0.0001(8) 0.0168(9)
C30 0.099(7) 0.212(14) 0.107(11) 0.060(9) 0.043(6) 0.126(8)
Cl1 0.136(3) 0.0800(19) 0.0580(13) -0.0411(14) -0.0282(17) 0.074(2)
Cl2 0.0819(15) 0.135(2) 0.201(3) -0.119(2) -0.0865(18) 0.0832(16)
Cl3 0.101(3) 0.151(4) 0.152(4) -0.106(3) -0.080(3) 0.101(3)

loop_
_atom_type_symbol
_atom_type_description
_atom_type_scat_dispersion_real
_atom_type_scat_dispersion_imag
_atom_type_scat_source
C C 0.0033 0.0016 'International Tables Vol C Tables 4.2.6.8 and 6.1.1.4'
H H 0.0000 0.0000 'International Tables Vol C Tables 4.2.6.8 and 6.1.1.4'
N N 0.0061 0.0033 'International Tables Vol C Tables 4.2.6.8 and 6.1.1.4'
Ga Ga 0.2307 1.6083 'International Tables Vol C Tables 4.2.6.8 and 6.1.1.4'
Cl Cl 0.1484 0.1585 'International Tables Vol C Tables 4.2.6.8 and 6.1.1.4'

loop_
_geom_angle_atom_site_label_1
_geom_angle_atom_site_label_2
_geom_angle_atom_site_label_3
_geom_angle
_geom_angle_site_symmetry_1
_geom_angle_site_symmetry_3
N1 Ga1 N1 179.73(12) 2 4
N1 Ga1 N1 88.65(12) 2 5
N1 Ga1 N1 91.15(8) 4 5
N1 Ga1 N1 91.15(8) 2 3
N1 Ga1 N1 88.65(12) 4 3
N1 Ga1 N1 89.04(12) 5 3
N1 Ga1 N1 91.15(8) 2 .
N1 Ga1 N1 89.04(12) 4 .
N1 Ga1 N1 179.73(12) 5 .
N1 Ga1 N1 91.15(8) 3 .
N1 Ga1 N1 89.04(12) 2 6
N1 Ga1 N1 91.15(8) 4 6
N1 Ga1 N1 91.15(8) 5 6
N1 Ga1 N1 179.73(13) 3 6
N1 Ga1 N1 88.65(12) . 6
N1 C1 C2 111.9(2) . .
N1 C1 H1 124.0 . .
C2 C1 H1 124.0 . .
C3 C2 C1 106.3(2) . .
C3 C2 H2 126.8 . .
C1 C2 H2 126.8 . .
C2 C3 C4 107.2(2) . .
C2 C3 H3 126.4 . .
C4 C3 H3 126.4 . .
N1 C4 C5 124.5(2) . .
N1 C4 C3 108.5(2) . .
C5 C4 C3 127.0(3) . .
C4 C5 C4 126.6(3) . 4
C4 C5 C6 116.72(17) . .
C4 C5 C6 116.72(17) 4 .
C7 C6 C7 120.5(4) . 4
C7 C6 C5 119.7(2) . .
C7 C6 C5 119.7(2) 4 .
C6 C7 C8 118.0(4) . .
C6 C7 C10 121.3(3) . .
C8 C7 C10 120.7(3) . .
C9 C8 C7 123.2(4) . .
C9 C8 H8 118.4 . .
C7 C8 H8 118.4 . .
C8 C9 C8 117.0(5) 4 .
C8 C9 C11 121.5(3) 4 .
C8 C9 C11 121.5(3) . .
C7 C10 H10A 109.5 . .
C7 C10 H10B 109.5 . .
H10A C10 H10B 109.5 . .
C7 C10 H10C 109.5 . .
H10A C10 H10C 109.5 . .
H10B C10 H10C 109.5 . .
C9 C11 H11A 109.5 . .
C9 C11 H11B 109.5 . .
H11A C11 H11B 109.5 . .
C9 C11 H11C 109.5 . .
H11A C11 H11C 109.5 . .
H11B C11 H11C 109.5 . .
C1 N1 C4 106.0(2) . .
C1 N1 Ga1 126.26(18) . .
C4 N1 Ga1 127.68(16) . .
N2 Ga2 N2 91.16(8) 2_655 3_665
N2 Ga2 N2 91.16(8) 2_655 .
N2 Ga2 N2 91.16(8) 3_665 .
N2 Ga2 N3 88.17(8) 2_655 3_665
N2 Ga2 N3 89.07(8) 3_665 3_665
N2 Ga2 N3 179.29(9) . 3_665
N2 Ga2 N3 179.29(8) 2_655 .
N2 Ga2 N3 88.17(8) 3_665 .
N2 Ga2 N3 89.07(8) . .
N3 Ga2 N3 91.61(8) 3_665 .
N2 Ga2 N3 89.07(8) 2_655 2_655
N2 Ga2 N3 179.29(8) 3_665 2_655
N2 Ga2 N3 88.17(8) . 2_655
N3 Ga2 N3 91.61(8) 3_665 2_655
N3 Ga2 N3 91.61(8) . 2_655
N2 C12 C13 111.5(2) . .
N2 C12 H12 124.3 . .
C13 C12 H12 124.3 . .
C14 C13 C12 106.6(2) . .
C14 C13 H13 126.7 . .
C12 C13 H13 126.7 . .
C13 C14 C15 107.1(3) . .
C13 C14 H14 126.4 . .
C15 C14 H14 126.4 . .
N2 C15 C16 125.0(2) . .
N2 C15 C14 108.3(2) . .
C16 C15 C14 126.7(2) . .
C15 C16 C17 126.1(2) . .
C15 C16 C21 116.6(2) . .
C17 C16 C21 117.2(2) . .
N3 C17 C16 124.8(2) . .
N3 C17 C18 108.5(2) . .
C16 C17 C18 126.8(2) . .
C19 C18 C17 107.0(2) . .
C19 C18 H18 126.5 . .
C17 C18 H18 126.5 . .
C18 C19 C20 106.6(2) . .
C18 C19 H19 126.7 . .
C20 C19 H19 126.7 . .
N3 C20 C19 111.5(2) . .
N3 C20 H20 124.3 . .
C19 C20 H20 124.3 . .
C26 C21 C22 120.3(3) . .
C26 C21 C16 120.8(3) . .
C22 C21 C16 118.8(3) . .
C21 C22 C23 118.1(3) . .
C21 C22 C27 121.9(3) . .
C23 C22 C27 120.0(3) . .
C24 C23 C22 122.8(3) . .
C24 C23 H23 118.6 . .
C22 C23 H23 118.6 . .
C23 C24 C25 117.8(3) . .
C23 C24 C28 120.6(4) . .
C25 C24 C28 121.6(4) . .
C24 C25 C26 122.0(4) . .
C24 C25 H25 119.0 . .
C26 C25 H25 119.0 . .
C25 C26 C21 119.0(3) . .
C25 C26 C29 119.3(3) . .
C21 C26 C29 121.6(3) . .
C22 C27 H27A 109.5 . .
C22 C27 H27B 109.5 . .
H27A C27 H27B 109.5 . .
C22 C27 H27C 109.5 . .
H27A C27 H27C 109.5 . .
H27B C27 H27C 109.5 . .
C24 C28 H28A 109.5 . .
C24 C28 H28B 109.5 . .
H28A C28 H28B 109.5 . .
C24 C28 H28C 109.5 . .
H28A C28 H28C 109.5 . .
H28B C28 H28C 109.5 . .
C26 C29 H29A 109.5 . .
C26 C29 H29B 109.5 . .
H29A C29 H29B 109.5 . .
C26 C29 H29C 109.5 . .
H29A C29 H29C 109.5 . .
H29B C29 H29C 109.5 . .
C12 N2 C15 106.5(2) . .
C12 N2 Ga2 125.91(18) . .
C15 N2 Ga2 127.49(17) . .
C20 N3 C17 106.5(2) . .
C20 N3 Ga2 125.95(17) . .
C17 N3 Ga2 127.43(16) . .
Cl1 C30 Cl3 119.9(6) . .
Cl1 C30 Cl2 104.6(5) . .
Cl3 C30 Cl2 102.2(5) . .
Cl1 C30 D30 109.8 . .
Cl3 C30 D30 109.8 . .
Cl2 C30 D30 109.8 . .

loop_
_geom_bond_atom_site_label_1
_geom_bond_atom_site_label_2
_geom_bond_distance
_geom_bond_site_symmetry_2
Ga1 N1 2.054(2) 2
Ga1 N1 2.054(2) 4
Ga1 N1 2.054(2) 5
Ga1 N1 2.054(2) 3
Ga1 N1 2.054(2) .
Ga1 N1 2.054(2) 6
C1 N1 1.340(3) .
C1 C2 1.401(4) .
C1 H1 0.9500 .
C2 C3 1.371(4) .
C2 H2 0.9500 .
C3 C4 1.424(3) .
C3 H3 0.9500 .
C4 N1 1.396(3) .
C4 C5 1.400(3) .
C5 C4 1.400(3) 4
C5 C6 1.500(5) .
C6 C7 1.398(4) .
C6 C7 1.398(4) 4
C7 C8 1.401(5) .
C7 C10 1.513(5) .
C8 C9 1.373(5) .
C8 H8 0.9500 .
C9 C8 1.373(5) 4
C9 C11 1.505(8) .
C10 H10A 0.9800 .
C10 H10B 0.9800 .
C10 H10C 0.9800 .
C11 H11A 0.9800 .
C11 H11B 0.9800 .
C11 H11C 0.9800 .
Ga2 N2 2.054(2) 2_655
Ga2 N2 2.054(2) 3_665
Ga2 N2 2.054(2) .
Ga2 N3 2.055(2) 3_665
Ga2 N3 2.055(2) .
Ga2 N3 2.055(2) 2_655
C12 N2 1.339(3) .
C12 C13 1.410(4) .
C12 H12 0.9500 .
C13 C14 1.365(4) .
C13 H13 0.9500 .
C14 C15 1.432(4) .
C14 H14 0.9500 .
C15 N2 1.393(3) .
C15 C16 1.396(4) .
C16 C17 1.403(3) .
C16 C21 1.505(4) .
C17 N3 1.396(3) .
C17 C18 1.430(4) .
C18 C19 1.373(4) .
C18 H18 0.9500 .
C19 C20 1.409(4) .
C19 H19 0.9500 .
C20 N3 1.340(3) .
C20 H20 0.9500 .
C21 C26 1.397(4) .
C21 C22 1.398(4) .
C22 C23 1.399(5) .
C22 C27 1.507(5) .
C23 C24 1.379(6) .
C23 H23 0.9500 .
C24 C25 1.380(6) .
C24 C28 1.511(5) .
C25 C26 1.394(4) .
C25 H25 0.9500 .
C26 C29 1.506(4) .
C27 H27A 0.9800 .
C27 H27B 0.9800 .
C27 H27C 0.9800 .
C28 H28A 0.9800 .
C28 H28B 0.9800 .
C28 H28C 0.9800 .
C29 H29A 0.9800 .
C29 H29B 0.9800 .
C29 H29C 0.9800 .
C30 Cl1 1.630(12) .
C30 Cl3 1.683(9) .
C30 Cl2 1.949(10) .
C30 D30 1.0000 .

loop_
_geom_torsion_atom_site_label_1
_geom_torsion_atom_site_label_2
_geom_torsion_atom_site_label_3
_geom_torsion_atom_site_label_4
_geom_torsion
_geom_torsion_site_symmetry_1
_geom_torsion_site_symmetry_4
N1 C1 C2 C3 0.0(3) . .
C1 C2 C3 C4 -0.4(3) . .
C2 C3 C4 N1 0.7(3) . .
C2 C3 C4 C5 -178.5(2) . .
N1 C4 C5 C4 -0.10(17) . 4
C3 C4 C5 C4 179.0(3) . 4
N1 C4 C5 C6 179.90(17) . .
C3 C4 C5 C6 -1.0(3) . .
C4 C5 C6 C7 80.24(17) . .
C4 C5 C6 C7 -99.76(17) 4 .
C4 C5 C6 C7 -99.76(17) . 4
C4 C5 C6 C7 80.24(17) 4 4
C7 C6 C7 C8 0.8(2) 4 .
C5 C6 C7 C8 -179.2(2) . .
C7 C6 C7 C10 -178.9(3) 4 .
C5 C6 C7 C10 1.1(3) . .
C6 C7 C8 C9 -1.6(4) . .
C10 C7 C8 C9 178.1(3) . .
C7 C8 C9 C8 0.8(2) . 4
C7 C8 C9 C11 -179.2(2) . .
C2 C1 N1 C4 0.4(3) . .
C2 C1 N1 Ga1 178.81(18) . .
C5 C4 N1 C1 178.6(2) . .
C3 C4 N1 C1 -0.7(3) . .
C5 C4 N1 Ga1 0.2(3) . .
C3 C4 N1 Ga1 -179.04(16) . .
N1 Ga1 N1 C1 2.0(2) 2 .
N1 Ga1 N1 C1 -178.1(3) 4 .
N1 Ga1 N1 C1 -42.5(2) 5 .
N1 Ga1 N1 C1 93.23(17) 3 .
N1 Ga1 N1 C1 -87.0(2) 6 .
N1 Ga1 N1 C4 -179.9(2) 2 .
N1 Ga1 N1 C4 -0.09(16) 4 .
N1 Ga1 N1 C4 135.6(2) 5 .
N1 Ga1 N1 C4 -88.7(2) 3 .
N1 Ga1 N1 C4 91.1(2) 6 .
N2 C12 C13 C14 -0.2(3) . .
C12 C13 C14 C15 0.1(3) . .
C13 C14 C15 N2 0.0(3) . .
C13 C14 C15 C16 -179.5(3) . .
N2 C15 C16 C17 0.7(4) . .
C14 C15 C16 C17 -179.8(3) . .
N2 C15 C16 C21 -178.0(2) . .
C14 C15 C16 C21 1.4(4) . .
C15 C16 C17 N3 -4.1(4) . .
C21 C16 C17 N3 174.7(2) . .
C15 C16 C17 C18 176.2(3) . .
C21 C16 C17 C18 -5.1(4) . .
N3 C17 C18 C19 0.5(3) . .
C16 C17 C18 C19 -179.7(3) . .
C17 C18 C19 C20 -0.6(3) . .
C18 C19 C20 N3 0.6(3) . .
C15 C16 C21 C26 -94.3(3) . .
C17 C16 C21 C26 86.9(3) . .
C15 C16 C21 C22 84.3(3) . .
C17 C16 C21 C22 -94.5(3) . .
C26 C21 C22 C23 1.4(4) . .
C16 C21 C22 C23 -177.2(3) . .
C26 C21 C22 C27 -178.7(3) . .
C16 C21 C22 C27 2.7(4) . .
C21 C22 C23 C24 -0.5(5) . .
C27 C22 C23 C24 179.6(4) . .
C22 C23 C24 C25 -1.1(6) . .
C22 C23 C24 C28 178.7(4) . .
C23 C24 C25 C26 1.8(6) . .
C28 C24 C25 C26 -178.0(4) . .
C24 C25 C26 C21 -0.9(5) . .
C24 C25 C26 C29 179.0(3) . .
C22 C21 C26 C25 -0.8(4) . .
C16 C21 C26 C25 177.8(3) . .
C22 C21 C26 C29 179.3(3) . .
C16 C21 C26 C29 -2.1(4) . .
C13 C12 N2 C15 0.2(3) . .
C13 C12 N2 Ga2 177.11(18) . .
C16 C15 N2 C12 179.4(2) . .
C14 C15 N2 C12 -0.1(3) . .
C16 C15 N2 Ga2 2.6(4) . .
C14 C15 N2 Ga2 -176.99(17) . .
N2 Ga2 N2 C12 2.2(2) 2_655 .
N2 Ga2 N2 C12 93.42(17) 3_665 .
N3 Ga2 N2 C12 -15(7) 3_665 .
N3 Ga2 N2 C12 -178.4(2) . .
N3 Ga2 N2 C12 -86.8(2) 2_655 .
N2 Ga2 N2 C15 178.5(2) 2_655 .
N2 Ga2 N2 C15 -90.3(3) 3_665 .
N3 Ga2 N2 C15 161(7) 3_665 .
N3 Ga2 N2 C15 -2.1(2) . .
N3 Ga2 N2 C15 89.5(2) 2_655 .
C19 C20 N3 C17 -0.2(3) . .
C19 C20 N3 Ga2 176.05(17) . .
C16 C17 N3 C20 -180.0(2) . .
C18 C17 N3 C20 -0.2(3) . .
C16 C17 N3 Ga2 3.8(4) . .
C18 C17 N3 Ga2 -176.38(16) . .
N2 Ga2 N3 C20 -68(7) 2_655 .
N2 Ga2 N3 C20 -85.2(2) 3_665 .
N2 Ga2 N3 C20 -176.4(2) . .
N3 Ga2 N3 C20 3.8(2) 3_665 .
N3 Ga2 N3 C20 95.48(16) 2_655 .
N2 Ga2 N3 C17 108(7) 2_655 .
N2 Ga2 N3 C17 90.3(2) 3_665 .
N2 Ga2 N3 C17 -0.9(2) . .
N3 Ga2 N3 C17 179.3(2) 3_665 .
N3 Ga2 N3 C17 -89.0(2) 2_655 .
